data_2205942
loop_
_publ_author_name
'Jian-Rong Su'
'Jian-Ming Gu'
'Duan-Jun Xu'

_publ_section_title
;Diaquabis(4-hydroxybenzoato-\k<i>O</i>)(1,10-phenanthroline-\k^2^<i>N,N</i>')cobalt(II)
 monohydrate
;
_journal_issue 6
_journal_name_full 'Acta Crystallographica Section E'
_journal_page_first m1033
_journal_page_last m1035
_journal_paper_doi 10.1107/S1600536805013000
_journal_volume 61
_journal_year 2005
_chemical_formula_iupac '[Co (C7 H5 O3)2 (C12 H8 N2) (H2 O)2], H2 O'
_chemical_formula_moiety 'C26 H22 Co N2 O8, H2 O'
_chemical_formula_sum 'C26 H24 Co N2 O9'
_chemical_formula_weight 567.40
_chemical_name_systematic
;
Diaquabis(4-hydroxybenzoato-\kO)(1,10-phenanthroline-\k^2^N,N')cobalt(II)
monohydrate
;
_space_group_IT_number 14
_symmetry_cell_setting monoclinic
_symmetry_space_group_name_Hall '-P 2ybc'
_symmetry_space_group_name_H-M 'P 1 21/c 1'
_atom_sites_solution_hydrogens mixed
_atom_sites_solution_primary direct
_atom_sites_solution_secondary difmap
_audit_creation_method SHELXL-97
_cell_angle_alpha 90.00
_cell_angle_beta 117.639(8)
_cell_angle_gamma 90.00
_cell_formula_units_Z 4
_cell_length_a 11.8707(4)
_cell_length_b 21.2746(6)
_cell_length_c 11.2385(4)
_cell_measurement_reflns_used 10537
_cell_measurement_temperature 295(3)
_cell_measurement_theta_max 24.8
_cell_measurement_theta_min 2.6
_cell_volume 2514.3(2)
_computing_cell_refinement PROCESS-AUTO
_computing_data_collection 'PROCESS-AUTO (Rigaku, 1998)'
_computing_data_reduction 'CrystalStructure (Rigaku/MSC, 2002)'
_computing_molecular_graphics 'ORTEP-3 (Farrugia, 1997)'
_computing_publication_material 'WinGX (Farrugia, 1999)'
_computing_structure_refinement 'SHELXL97 (Sheldrick, 1997)'
_computing_structure_solution 'SIR92 (Altomare et al., 1993)'
_diffrn_ambient_temperature 295(3)
_diffrn_detector_area_resol_mean 10.0
_diffrn_measured_fraction_theta_full 0.96
_diffrn_measured_fraction_theta_max 0.96
_diffrn_measurement_device_type 'Rigaku R-AXIS RAPID'
_diffrn_measurement_method \w
_diffrn_radiation_monochromator graphite
_diffrn_radiation_source 'fine-focus sealed tube'
_diffrn_radiation_type MoK\a
_diffrn_radiation_wavelength 0.71069
_diffrn_reflns_av_R_equivalents 0.031
_diffrn_reflns_av_sigmaI/netI 0.020
_diffrn_reflns_limit_h_max 14
_diffrn_reflns_limit_h_min -14
_diffrn_reflns_limit_k_max 24
_diffrn_reflns_limit_k_min -25
_diffrn_reflns_limit_l_max 13
_diffrn_reflns_limit_l_min -13
_diffrn_reflns_number 17650
_diffrn_reflns_theta_full 25.0
_diffrn_reflns_theta_max 25.0
_diffrn_reflns_theta_min 1.9
_diffrn_standards_number 0
_exptl_absorpt_coefficient_mu 0.74
_exptl_absorpt_correction_T_max 0.892
_exptl_absorpt_correction_T_min 0.811
_exptl_absorpt_correction_type multi-scan
_exptl_absorpt_process_details '(ABSCOR; Higashi, 1995)'
_exptl_crystal_colour orange--red
_exptl_crystal_density_diffrn 1.499
_exptl_crystal_density_method 'not measured'
_exptl_crystal_description block
_exptl_crystal_F_000 1172
_exptl_crystal_size_max 0.28
_exptl_crystal_size_mid 0.25
_exptl_crystal_size_min 0.15
_refine_diff_density_max 0.22
_refine_diff_density_min -0.30
_refine_ls_extinction_method none
_refine_ls_goodness_of_fit_ref 1.02
_refine_ls_hydrogen_treatment constr
_refine_ls_matrix_type full
_refine_ls_number_parameters 343
_refine_ls_number_reflns 4241
_refine_ls_number_restraints 0
_refine_ls_restrained_S_all 1.02
_refine_ls_R_factor_all 0.037
_refine_ls_R_factor_gt 0.030
_refine_ls_shift/su_max 0.000
_refine_ls_shift/su_mean 0.000
_refine_ls_structure_factor_coef Fsqd
_refine_ls_weighting_details 'calc w = 1/[\s^2^(Fo^2^)+(0.0423P)^2^+0.8385P] where P = (Fo^2^+2Fc^2^)/3'
_refine_ls_weighting_scheme calc
_refine_ls_wR_factor_gt 0.073
_refine_ls_wR_factor_ref 0.076
_reflns_number_gt 3635
_reflns_number_total 4241
_reflns_threshold_expression I>2\s(I)
_cod_data_source_file hb6189.cif
_cod_data_source_block I
_cod_depositor_comments
;
The following automatic conversions were performed:
'_symmetry_cell_setting' value 'Monoclinic' changed to 'monoclinic'
according to '/home/saulius/struct/CIF-dictionaries/cif_core.dic'
dictionary named 'cif_core.dic' version 2.4.1 from 2010-06-29.

Automatic conversion script
Id: cif_fix_enum 1527 2010-12-29 10:47:43Z saulius 

The following automatic conversions were performed:

'_symmetry_cell_setting' value 'Monoclinic' changed to 'monoclinic'
according to /home/saulius/struct/CIF-dictionaries/cif_core.dic
dictionary named 'cif_core.dic' version 2.4.1 from 2010-06-29.

Automatic conversion script
Id: cif_fix_values 1715 2011-07-08 13:25:40Z adriana 

The following automatic conversions were performed:

'_atom_sites_solution_hydrogens' value 'difmap and geom' was changed
to 'mixed'.

Automatic conversion script
Id: cif_fix_values 6452 2018-10-05 10:23:21Z andrius 
;
_cod_original_sg_symbol_H-M 'P 21/c'
_cod_database_code 2205942
_cod_database_fobs_code 2205942

loop_
_symmetry_equiv_pos_as_xyz
'x, y, z'
'-x, y+1/2, -z+1/2'
'-x, -y, -z'
'x, -y-1/2, z-1/2'

loop_
_atom_site_label
_atom_site_fract_x
_atom_site_fract_y
_atom_site_fract_z
_atom_site_U_iso_or_equiv
_atom_site_adp_type
_atom_site_calc_flag
_atom_site_refinement_flags
_atom_site_occupancy
_atom_site_type_symbol
Co 0.28359(2) 0.545568(12) 0.34712(3) 0.03062(9) Uani d . 1 Co
O1 0.19162(13) 0.58951(6) 0.15336(14) 0.0382(3) Uani d . 1 O
H1 0.2006 0.5583 0.1082 0.050 Uiso d R 1 H
H2 0.2488 0.6212 0.1578 0.050 Uiso d R 1 H
O2 0.38029(12) 0.49694(6) 0.53401(13) 0.0350(3) Uani d . 1 O
H3 0.4080 0.4606 0.5265 0.050 Uiso d R 1 H
H4 0.4494 0.5159 0.5942 0.050 Uiso d R 1 H
O1W 0.93668(16) 0.88374(8) 0.54153(19) 0.0666(5) Uani d . 1 O
H1A 1.0165 0.8950 0.5745 0.050 Uiso d R 1 H
H1B 0.8887 0.9181 0.5219 0.050 Uiso d R 1 H
O21 0.37050(13) 0.47788(6) 0.27544(13) 0.0375(3) Uani d . 1 O
O22 0.23311(15) 0.48601(8) 0.05786(15) 0.0528(4) Uani d . 1 O
O23 0.63206(17) 0.30899(8) 0.00428(17) 0.0623(5) Uani d . 1 O
H23 0.6165 0.3157 -0.0831 0.050 Uiso d R 1 H
O31 0.44221(13) 0.60206(6) 0.41279(14) 0.0392(3) Uani d . 1 O
O32 0.38775(14) 0.66752(7) 0.23960(14) 0.0431(3) Uani d . 1 O
O33 0.90831(16) 0.78655(8) 0.67001(16) 0.0588(4) Uani d . 1 O
H33 0.9159 0.8205 0.6221 0.050 Uiso d R 1 H
N1 0.18910(15) 0.61116(8) 0.41636(17) 0.0360(4) Uani d . 1 N
N2 0.11230(15) 0.49736(8) 0.30380(16) 0.0352(4) Uani d . 1 N
C1 0.2257(2) 0.66823(10) 0.4669(2) 0.0445(5) Uani d . 1 C
H11 0.3033 0.6832 0.4769 0.053 Uiso calc R 1 H
C2 0.1538(2) 0.70693(11) 0.5059(2) 0.0530(6) Uani d . 1 C
H12 0.1831 0.7467 0.5410 0.064 Uiso calc R 1 H
C3 0.0400(2) 0.68556(11) 0.4916(2) 0.0534(6) Uani d . 1 C
H13 -0.0083 0.7104 0.5188 0.064 Uiso calc R 1 H
C4 -0.0041(2) 0.62629(11) 0.4362(2) 0.0429(5) Uani d . 1 C
C5 -0.1228(2) 0.60074(13) 0.4149(2) 0.0535(6) Uani d . 1 C
H5 -0.1747 0.6240 0.4400 0.064 Uiso calc R 1 H
C6 -0.1611(2) 0.54397(13) 0.3596(2) 0.0534(6) Uani d . 1 C
H6 -0.2388 0.5284 0.3480 0.064 Uiso calc R 1 H
C7 -0.0849(2) 0.50630(11) 0.3176(2) 0.0433(5) Uani d . 1 C
C8 -0.1217(2) 0.44792(12) 0.2556(2) 0.0550(6) Uani d . 1 C
H8 -0.2000 0.4310 0.2386 0.066 Uiso calc R 1 H
C9 -0.0423(2) 0.41540(11) 0.2196(2) 0.0534(6) Uani d . 1 C
H9 -0.0657 0.3762 0.1789 0.064 Uiso calc R 1 H
C10 0.0739(2) 0.44202(10) 0.2451(2) 0.0441(5) Uani d . 1 C
H10 0.1268 0.4199 0.2196 0.053 Uiso calc R 1 H
C11 0.03357(19) 0.52964(9) 0.33934(19) 0.0349(4) Uani d . 1 C
C12 0.07456(18) 0.59030(9) 0.39942(19) 0.0345(4) Uani d . 1 C
C21 0.33458(19) 0.46557(9) 0.1520(2) 0.0366(4) Uani d . 1 C
C22 0.41613(19) 0.42447(10) 0.1162(2) 0.0377(4) Uani d . 1 C
C23 0.3907(3) 0.42091(12) -0.0169(2) 0.0588(7) Uani d . 1 C
H22 0.3239 0.4442 -0.0811 0.071 Uiso calc R 1 H
C24 0.4624(3) 0.38357(13) -0.0565(2) 0.0628(7) Uani d . 1 C
H24 0.4450 0.3826 -0.1462 0.075 Uiso calc R 1 H
C25 0.5598(2) 0.34772(10) 0.0372(2) 0.0442(5) Uani d . 1 C
C26 0.5857(2) 0.35026(10) 0.1705(2) 0.0415(5) Uani d . 1 C
H26 0.6511 0.3260 0.2342 0.050 Uiso calc R 1 H
C27 0.51491(19) 0.38867(9) 0.2096(2) 0.0387(5) Uani d . 1 C
H27 0.5339 0.3905 0.2996 0.046 Uiso calc R 1 H
C31 0.46325(19) 0.64952(9) 0.3565(2) 0.0333(4) Uani d . 1 C
C32 0.58223(18) 0.68488(9) 0.4366(2) 0.0329(4) Uani d . 1 C
C33 0.6581(2) 0.67146(10) 0.5722(2) 0.0408(5) Uani d . 1 C
H32 0.6352 0.6390 0.6119 0.049 Uiso calc R 1 H
C34 0.7666(2) 0.70562(10) 0.6481(2) 0.0454(5) Uani d . 1 C
H34 0.8168 0.6957 0.7382 0.054 Uiso calc R 1 H
C35 0.8013(2) 0.75468(9) 0.5908(2) 0.0397(5) Uani d . 1 C
C36 0.7279(2) 0.76779(9) 0.4559(2) 0.0410(5) Uani d . 1 C
H36 0.7518 0.8000 0.4162 0.049 Uiso calc R 1 H
C37 0.61963(19) 0.73341(9) 0.3800(2) 0.0370(4) Uani d . 1 C
H37 0.5708 0.7428 0.2894 0.044 Uiso calc R 1 H

loop_
_atom_site_aniso_label
_atom_site_aniso_U_11
_atom_site_aniso_U_22
_atom_site_aniso_U_33
_atom_site_aniso_U_12
_atom_site_aniso_U_13
_atom_site_aniso_U_23
Co 0.02376(15) 0.03583(15) 0.03365(15) -0.00119(10) 0.01448(12) -0.00037(11)
O1 0.0312(8) 0.0423(7) 0.0394(8) 0.0014(6) 0.0150(7) -0.0007(6)
O2 0.0283(7) 0.0410(7) 0.0347(7) -0.0012(6) 0.0137(6) -0.0003(6)
O1W 0.0369(10) 0.0639(11) 0.0809(13) -0.0142(8) 0.0121(9) 0.0136(9)
O21 0.0339(8) 0.0465(8) 0.0327(7) 0.0044(6) 0.0159(7) -0.0026(6)
O22 0.0428(9) 0.0650(10) 0.0382(8) 0.0165(8) 0.0084(8) -0.0104(7)
O23 0.0727(12) 0.0741(11) 0.0536(10) 0.0362(9) 0.0408(10) 0.0141(8)
O31 0.0306(8) 0.0402(7) 0.0455(8) -0.0052(6) 0.0164(7) 0.0046(6)
O32 0.0377(9) 0.0505(8) 0.0391(8) -0.0062(7) 0.0160(7) 0.0037(7)
O33 0.0545(11) 0.0604(10) 0.0471(9) -0.0263(8) 0.0114(9) -0.0052(8)
N1 0.0303(9) 0.0426(9) 0.0368(9) 0.0004(7) 0.0170(8) 0.0000(7)
N2 0.0291(9) 0.0420(9) 0.0332(9) -0.0029(7) 0.0133(8) 0.0029(7)
C1 0.0408(12) 0.0439(12) 0.0489(13) -0.0007(9) 0.0210(11) -0.0045(10)
C2 0.0565(16) 0.0486(13) 0.0542(14) 0.0058(11) 0.0260(13) -0.0063(11)
C3 0.0577(16) 0.0594(14) 0.0500(14) 0.0197(12) 0.0309(13) 0.0019(11)
C4 0.0364(12) 0.0604(13) 0.0358(11) 0.0139(10) 0.0200(10) 0.0134(10)
C5 0.0393(13) 0.0786(18) 0.0517(14) 0.0163(12) 0.0288(12) 0.0162(13)
C6 0.0272(11) 0.0903(19) 0.0468(13) 0.0057(12) 0.0208(11) 0.0236(13)
C7 0.0278(11) 0.0614(13) 0.0362(11) -0.0054(9) 0.0110(9) 0.0150(10)
C8 0.0363(13) 0.0736(16) 0.0497(14) -0.0153(11) 0.0155(11) 0.0137(12)
C9 0.0491(14) 0.0530(13) 0.0458(13) -0.0191(11) 0.0117(12) -0.0012(11)
C10 0.0422(13) 0.0468(12) 0.0399(12) -0.0072(10) 0.0162(11) -0.0016(9)
C11 0.0268(10) 0.0492(11) 0.0299(10) 0.0026(8) 0.0142(8) 0.0112(8)
C12 0.0300(10) 0.0465(11) 0.0289(10) 0.0047(8) 0.0151(9) 0.0081(8)
C21 0.0294(11) 0.0426(11) 0.0340(11) 0.0018(8) 0.0116(9) -0.0031(9)
C22 0.0345(11) 0.0447(11) 0.0328(10) 0.0050(9) 0.0145(9) -0.0017(9)
C23 0.0615(17) 0.0740(16) 0.0349(12) 0.0326(13) 0.0174(12) 0.0076(11)
C24 0.0722(19) 0.0839(18) 0.0338(12) 0.0356(15) 0.0260(13) 0.0085(12)
C25 0.0456(13) 0.0491(12) 0.0439(12) 0.0102(10) 0.0257(11) 0.0019(10)
C26 0.0338(11) 0.0488(12) 0.0392(11) 0.0094(9) 0.0145(10) 0.0073(9)
C27 0.0397(12) 0.0439(11) 0.0325(10) -0.0003(9) 0.0169(10) -0.0020(9)
C31 0.0327(11) 0.0337(10) 0.0412(11) 0.0005(8) 0.0236(10) -0.0014(8)
C32 0.0299(11) 0.0347(10) 0.0372(11) -0.0005(8) 0.0181(10) -0.0021(8)
C33 0.0410(12) 0.0452(11) 0.0375(11) -0.0086(9) 0.0194(10) 0.0022(9)
C34 0.0477(14) 0.0511(12) 0.0327(11) -0.0066(10) 0.0147(11) 0.0004(9)
C35 0.0386(12) 0.0397(11) 0.0414(12) -0.0073(9) 0.0190(10) -0.0064(9)
C36 0.0429(12) 0.0384(11) 0.0444(12) -0.0097(9) 0.0227(11) 0.0007(9)
C37 0.0353(11) 0.0378(10) 0.0358(11) -0.0030(8) 0.0148(9) 0.0012(8)

loop_
_atom_type_symbol
_atom_type_description
_atom_type_scat_dispersion_real
_atom_type_scat_dispersion_imag
_atom_type_scat_source
C C 0.0033 0.0016 'International Tables Vol C Tables 4.2.6.8 and 6.1.1.4'
H H 0.0000 0.0000 'International Tables Vol C Tables 4.2.6.8 and 6.1.1.4'
N N 0.0061 0.0033 'International Tables Vol C Tables 4.2.6.8 and 6.1.1.4'
O O 0.0106 0.0060 'International Tables Vol C Tables 4.2.6.8 and 6.1.1.4'
Co Co 0.3494 0.9721 'International Tables Vol C Tables 4.2.6.8 and 6.1.1.4'

loop_
_geom_angle_atom_site_label_1
_geom_angle_atom_site_label_2
_geom_angle_atom_site_label_3
_geom_angle
_geom_angle_publ_flag
O1 Co O2 175.94(5) n
O1 Co O21 91.05(5) n
O1 Co O31 93.42(5) n
O1 Co N1 88.81(6) n
O1 Co N2 89.74(6) n
O2 Co O21 84.90(5) n
O2 Co O31 86.87(5) n
O2 Co N1 95.23(6) n
O2 Co N2 90.69(6) n
O21 Co O31 90.42(5) n
O21 Co N1 177.56(6) n
O21 Co N2 99.60(6) n
O31 Co N1 92.02(6) n
O31 Co N2 169.45(6) n
N1 Co N2 77.97(6) n
Co O1 H1 96.7 ?
Co O1 H2 104.1 ?
H1 O1 H2 107.3 ?
Co O2 H3 113.3 ?
Co O2 H4 114.7 ?
H3 O2 H4 103.0 ?
H1A O1W H1B 108.7 ?
C21 O21 Co 124.95(13) ?
C25 O23 H23 110.8 ?
C31 O31 Co 129.83(13) ?
C35 O33 H33 108.9 ?
C1 N1 C12 117.89(17) ?
C1 N1 Co 128.85(14) ?
C12 N1 Co 113.20(13) ?
C10 N2 C11 118.09(18) ?
C10 N2 Co 128.05(14) ?
C11 N2 Co 113.83(13) ?
N1 C1 C2 123.3(2) ?
N1 C1 H11 118.4 ?
C2 C1 H11 118.4 ?
C3 C2 C1 118.9(2) ?
C3 C2 H12 120.5 ?
C1 C2 H12 120.5 ?
C2 C3 C4 120.0(2) ?
C2 C3 H13 120.0 ?
C4 C3 H13 120.0 ?
C3 C4 C12 117.4(2) ?
C3 C4 C5 123.8(2) ?
C12 C4 C5 118.8(2) ?
C6 C5 C4 121.3(2) ?
C6 C5 H5 119.4 ?
C4 C5 H5 119.4 ?
C5 C6 C7 121.6(2) ?
C5 C6 H6 119.2 ?
C7 C6 H6 119.2 ?
C8 C7 C11 117.4(2) ?
C8 C7 C6 124.1(2) ?
C11 C7 C6 118.5(2) ?
C9 C8 C7 119.9(2) ?
C9 C8 H8 120.1 ?
C7 C8 H8 120.1 ?
C8 C9 C10 119.0(2) ?
C8 C9 H9 120.5 ?
C10 C9 H9 120.5 ?
N2 C10 C9 122.9(2) ?
N2 C10 H10 118.5 ?
C9 C10 H10 118.5 ?
N2 C11 C7 122.70(19) ?
N2 C11 C12 117.63(17) ?
C7 C11 C12 119.66(18) ?
N1 C12 C4 122.54(19) ?
N1 C12 C11 117.37(16) ?
C4 C12 C11 120.09(18) ?
O22 C21 O21 123.45(18) ?
O22 C21 C22 117.70(17) ?
O21 C21 C22 118.85(18) ?
C27 C22 C23 118.20(18) ?
C27 C22 C21 123.08(18) ?
C23 C22 C21 118.70(19) ?
C24 C23 C22 121.5(2) ?
C24 C23 H22 119.3 ?
C22 C23 H22 119.3 ?
C25 C24 C23 119.8(2) ?
C25 C24 H24 120.1 ?
C23 C24 H24 120.1 ?
O23 C25 C24 122.63(19) ?
O23 C25 C26 117.9(2) ?
C24 C25 C26 119.50(19) ?
C27 C26 C25 120.3(2) ?
C27 C26 H26 119.8 ?
C25 C26 H26 119.8 ?
C26 C27 C22 120.73(19) ?
C26 C27 H27 119.6 ?
C22 C27 H27 119.6 ?
O32 C31 O31 123.36(18) ?
O32 C31 C32 119.77(17) ?
O31 C31 C32 116.86(18) ?
C37 C32 C33 118.12(19) ?
C37 C32 C31 121.11(18) ?
C33 C32 C31 120.75(17) ?
C34 C33 C32 120.94(19) ?
C34 C33 H32 119.5 ?
C32 C33 H32 119.5 ?
C33 C34 C35 120.3(2) ?
C33 C34 H34 119.9 ?
C35 C34 H34 119.9 ?
O33 C35 C36 122.96(18) ?
O33 C35 C34 117.68(19) ?
C36 C35 C34 119.34(19) ?
C37 C36 C35 120.29(18) ?
C37 C36 H36 119.9 ?
C35 C36 H36 119.9 ?
C36 C37 C32 121.03(19) ?
C36 C37 H37 119.5 ?
C32 C37 H37 119.5 ?

loop_
_geom_bond_atom_site_label_1
_geom_bond_atom_site_label_2
_geom_bond_distance
_geom_bond_publ_flag
Co O1 2.1453(14) y
Co O2 2.1361(13) y
Co O21 2.1349(13) y
Co O31 2.0604(13) y
Co N1 2.1497(16) y
Co N2 2.1226(16) y
O1 H1 0.8712 ?
O1 H2 0.9417 ?
O2 H3 0.8598 ?
O2 H4 0.8820 ?
O1W H1A 0.8757 ?
O1W H1B 0.8902 ?
O21 C21 1.275(2) ?
O22 C21 1.256(2) ?
O23 C25 1.359(2) ?
O23 H23 0.9227 ?
O31 C31 1.276(2) ?
O32 C31 1.259(2) ?
O33 C35 1.348(2) ?
O33 H33 0.9294 ?
N1 C1 1.325(3) ?
N1 C12 1.357(2) ?
N2 C10 1.323(3) ?
N2 C11 1.360(2) ?
C1 C2 1.394(3) ?
C1 H11 0.9300 ?
C2 C3 1.363(3) ?
C2 H12 0.9300 ?
C3 C4 1.396(3) ?
C3 H13 0.9300 ?
C4 C12 1.409(3) ?
C4 C5 1.424(3) ?
C5 C6 1.338(4) ?
C5 H5 0.9300 ?
C6 C7 1.442(3) ?
C6 H6 0.9300 ?
C7 C8 1.392(3) ?
C7 C11 1.402(3) ?
C8 C9 1.373(4) ?
C8 H8 0.9300 ?
C9 C10 1.392(3) ?
C9 H9 0.9300 ?
C10 H10 0.9300 ?
C11 C12 1.433(3) ?
C21 C22 1.491(3) ?
C22 C27 1.384(3) ?
C22 C23 1.385(3) ?
C23 C24 1.380(3) ?
C23 H22 0.9300 ?
C24 C25 1.378(3) ?
C24 H24 0.9300 ?
C25 C26 1.384(3) ?
C26 C27 1.382(3) ?
C26 H26 0.9300 ?
C27 H27 0.9300 ?
C31 C32 1.480(3) ?
C32 C37 1.389(3) ?
C32 C33 1.393(3) ?
C33 C34 1.377(3) ?
C33 H32 0.9300 ?
C34 C35 1.386(3) ?
C34 H34 0.9300 ?
C35 C36 1.382(3) ?
C36 C37 1.378(3) ?
C36 H36 0.9300 ?
C37 H37 0.9300 ?

loop_
_geom_hbond_atom_site_label_D
_geom_hbond_atom_site_label_H
_geom_hbond_atom_site_label_A
_geom_hbond_site_symmetry_A
_geom_hbond_distance_DH
_geom_hbond_distance_HA
_geom_hbond_distance_DA
_geom_hbond_angle_DHA
_geom_hbond_publ_flag
O1 H1 O22 . 0.87 1.74 2.595(2) 165 y
O1 H2 O32 . 0.94 1.77 2.650(2) 154 y
O2 H3 O31 3_666 0.86 2.07 2.840(2) 149 y
O2 H4 O21 3_666 0.88 1.96 2.783(2) 155 y
O23 H23 O32 3_665 0.92 1.77 2.687(2) 171 y
O33 H33 O1W . 0.93 1.70 2.631(3) 177 y
O1W H1A O1 4_676 0.88 1.87 2.745(3) 174 y
O1W H1B O22 2_655 0.89 1.94 2.820(3) 168 y
